data_1553924
loop_
_publ_author_name
'Cao, Bo'
'Wei, Yin'
'Shi, Min'

_publ_section_title
;
 Indium(iii)-catalyzed intramolecular dearomative cycloaddition
 ofN-sulfonylaziridines to indoles: facile synthesis of tetracyclic
 pyrroloindoline skeletons
;
_journal_issue 3
_journal_name_full 'Organic Chemistry Frontiers'
_journal_page_first 423
_journal_paper_doi 10.1039/C7QO00882A
_journal_volume 5
_journal_year 2018
_chemical_formula_sum 'C35 H37 Cl2 N3 O4 S2'
_chemical_formula_weight 698.69
_space_group_crystal_system monoclinic
_space_group_IT_number 14
_space_group_name_Hall '-P 2yn'
_space_group_name_H-M_alt 'P 1 21/n 1'
_atom_sites_solution_hydrogens geom
_audit_creation_method SHELXL-2013
_audit_update_record
;
2015-09-30 deposited with the CCDC.
2017-10-17 downloaded from the CCDC.
;
_cell_angle_alpha 90
_cell_angle_beta 100.259(9)
_cell_angle_gamma 90
_cell_formula_units_Z 4
_cell_length_a 8.616(4)
_cell_length_b 21.777(9)
_cell_length_c 18.552(8)
_cell_measurement_reflns_used 2307
_cell_measurement_temperature 296(2)
_cell_measurement_theta_max 38.781
_cell_measurement_theta_min 4.356
_cell_volume 3425(3)
_computing_cell_refinement 'Bruker SAINT'
_computing_data_collection 'Bruker APEX2'
_computing_data_reduction 'Bruker SAINT'
_computing_molecular_graphics 'Bruker SHELXTL'
_computing_publication_material 'Bruker SHELXTL'
_computing_structure_refinement 'SHELXL-2013 (Sheldrick, 2013)'
_computing_structure_solution 'SHELXS-97 (Sheldrick, 2008)'
_diffrn_ambient_temperature 296(2)
_diffrn_measured_fraction_theta_full 1.000
_diffrn_measured_fraction_theta_max 1.000
_diffrn_measurement_device_type 'Bruker APEX-II CCD'
_diffrn_measurement_method '\f and \w scans'
_diffrn_radiation_type MoK\a
_diffrn_radiation_wavelength 0.71073
_diffrn_reflns_av_R_equivalents 0.0750
_diffrn_reflns_av_unetI/netI 0.0751
_diffrn_reflns_Laue_measured_fraction_full 1.000
_diffrn_reflns_Laue_measured_fraction_max 1.000
_diffrn_reflns_limit_h_max 10
_diffrn_reflns_limit_h_min -10
_diffrn_reflns_limit_k_max 26
_diffrn_reflns_limit_k_min -26
_diffrn_reflns_limit_l_max 22
_diffrn_reflns_limit_l_min -22
_diffrn_reflns_number 24817
_diffrn_reflns_point_group_measured_fraction_full 1.000
_diffrn_reflns_point_group_measured_fraction_max 1.000
_diffrn_reflns_theta_full 25.242
_diffrn_reflns_theta_max 25.997
_diffrn_reflns_theta_min 1.870
_exptl_absorpt_coefficient_mu 0.354
_exptl_absorpt_correction_T_max 0.7456
_exptl_absorpt_correction_T_min 0.6788
_exptl_absorpt_correction_type multi-scan
_exptl_absorpt_process_details sadabs
_exptl_crystal_colour colorless
_exptl_crystal_density_diffrn 1.355
_exptl_crystal_description prismatic
_exptl_crystal_F_000 1464
_exptl_crystal_size_max 0.180
_exptl_crystal_size_mid 0.140
_exptl_crystal_size_min 0.100
_refine_diff_density_max 0.575
_refine_diff_density_min -0.451
_refine_diff_density_rms 0.046
_refine_ls_extinction_coef 0.0015(4)
_refine_ls_extinction_expression Fc^*^=kFc[1+0.001xFc^2^\l^3^/sin(2\q)]^-1/4^
_refine_ls_extinction_method SHELXL
_refine_ls_goodness_of_fit_ref 1.010
_refine_ls_hydrogen_treatment constr
_refine_ls_matrix_type full
_refine_ls_number_parameters 419
_refine_ls_number_reflns 6732
_refine_ls_number_restraints 0
_refine_ls_restrained_S_all 1.010
_refine_ls_R_factor_all 0.1275
_refine_ls_R_factor_gt 0.0540
_refine_ls_shift/su_max 0.009
_refine_ls_shift/su_mean 0.000
_refine_ls_structure_factor_coef Fsqd
_refine_ls_weighting_details 'w=1/[\s^2^(Fo^2^)+(0.0616P)^2^+0.8775P] where P=(Fo^2^+2Fc^2^)/3'
_refine_ls_weighting_scheme calc
_refine_ls_wR_factor_gt 0.1211
_refine_ls_wR_factor_ref 0.1549
_reflns_Friedel_coverage 0.000
_reflns_number_gt 3430
_reflns_number_total 6732
_reflns_threshold_expression 'I > 2\s(I)'
_cod_data_source_file c7qo00882a2.cif
_cod_data_source_block mo_dm15739_0m
_cod_original_cell_volume 3426(3)
_cod_original_sg_symbol_H-M 'P 21/n'
_cod_database_code 1553924
_shelx_space_group_comment
; 
The symmetry employed for this shelxl refinement is uniquely defined 
by the following loop, which should always be used as a source of 
symmetry information in preference to the above space-group names. 
They are only intended as comments. 
;
_shelx_estimated_absorpt_t_min 0.939
_shelx_estimated_absorpt_t_max 0.965
_shelxl_version_number 2013-4

loop_
_space_group_symop_operation_xyz
'x, y, z'
'-x+1/2, y+1/2, -z+1/2'
'-x, -y, -z'
'x-1/2, -y-1/2, z-1/2'

loop_
_atom_site_label
_atom_site_type_symbol
_atom_site_fract_x
_atom_site_fract_y
_atom_site_fract_z
_atom_site_U_iso_or_equiv
_atom_site_adp_type
_atom_site_occupancy
_atom_site_site_symmetry_order
_atom_site_calc_flag
_atom_site_refinement_flags_posn
_atom_site_refinement_flags_adp
S1 S 0.74159(11) 0.24413(4) 0.77692(5) 0.0502(3) Uani 1 1 d . .
S2 S 0.79399(12) 0.23635(4) 1.02732(5) 0.0543(3) Uani 1 1 d . .
Cl1 Cl 0.4259(2) 0.04937(11) 0.43011(14) 0.1914(11) Uani 1 1 d . .
Cl2 Cl 0.1071(2) 0.07369(9) 0.36957(9) 0.1333(6) Uani 1 1 d . .
N1 N 0.3644(3) 0.20404(13) 0.83876(15) 0.0464(7) Uani 1 1 d . .
N2 N 0.6317(3) 0.20089(11) 0.81801(14) 0.0405(7) Uani 1 1 d . .
N3 N 0.6484(3) 0.21481(13) 0.96432(15) 0.0492(7) Uani 1 1 d . .
O1 O 0.6449(3) 0.29467(11) 0.74746(15) 0.0692(8) Uani 1 1 d . .
O2 O 0.8836(3) 0.25448(11) 0.82765(13) 0.0592(7) Uani 1 1 d . .
O3 O 0.9337(3) 0.21146(12) 1.00728(13) 0.0638(7) Uani 1 1 d . .
O4 O 0.7786(4) 0.30072(11) 1.03654(15) 0.0731(8) Uani 1 1 d . .
C1 C 0.2842(4) 0.15271(16) 0.85625(19) 0.0459(9) Uani 1 1 d . .
C2 C 0.1736(4) 0.14902(19) 0.9021(2) 0.0553(10) Uani 1 1 d . .
H2 H 0.1473 0.1835 0.9269 0.066 Uiso 1 1 calc R U
C3 C 0.1043(4) 0.0934(2) 0.9099(2) 0.0632(11) Uani 1 1 d . .
H3 H 0.0315 0.0903 0.9413 0.076 Uiso 1 1 calc R U
C4 C 0.1389(5) 0.0423(2) 0.8730(2) 0.0707(12) Uani 1 1 d . .
H4 H 0.0875 0.0054 0.8779 0.085 Uiso 1 1 calc R U
C5 C 0.2520(4) 0.04603(18) 0.8280(2) 0.0622(11) Uani 1 1 d . .
H5 H 0.2779 0.0114 0.8033 0.075 Uiso 1 1 calc R U
C6 C 0.3249(4) 0.10108(16) 0.82047(18) 0.0449(9) Uani 1 1 d . .
C7 C 0.4525(4) 0.11667(15) 0.77741(18) 0.0435(8) Uani 1 1 d . .
C8 C 0.6230(4) 0.09425(14) 0.81177(18) 0.0414(8) Uani 1 1 d . .
H8 H 0.6802 0.0955 0.7706 0.050 Uiso 1 1 calc R U
C9 C 0.6954(4) 0.14745(14) 0.86142(18) 0.0402(8) Uani 1 1 d . .
H9 H 0.8105 0.1467 0.8660 0.048 Uiso 1 1 calc R U
C10 C 0.4666(4) 0.18781(15) 0.78702(18) 0.0437(8) Uani 1 1 d . .
H10 H 0.4342 0.2090 0.7401 0.052 Uiso 1 1 calc R U
C11 C 0.3988(4) 0.25573(16) 0.8881(2) 0.0571(10) Uani 1 1 d . .
H11A H 0.2997 0.2747 0.8936 0.069 Uiso 1 1 calc R U
H11B H 0.4579 0.2857 0.8654 0.069 Uiso 1 1 calc R U
C12 C 0.4913(4) 0.24122(17) 0.9644(2) 0.0579(10) Uani 1 1 d . .
H12A H 0.5034 0.2787 0.9931 0.069 Uiso 1 1 calc R U
H12B H 0.4306 0.2126 0.9883 0.069 Uiso 1 1 calc R U
C13 C 0.6510(4) 0.15116(14) 0.93846(17) 0.0421(8) Uani 1 1 d . .
H13A H 0.5478 0.1329 0.9370 0.051 Uiso 1 1 calc R U
H13B H 0.7266 0.1278 0.9727 0.051 Uiso 1 1 calc R U
C14 C 0.4098(5) 0.09679(18) 0.69725(19) 0.0609(11) Uani 1 1 d . .
H14A H 0.4039 0.0528 0.6946 0.091 Uiso 1 1 calc R U
H14B H 0.4890 0.1111 0.6709 0.091 Uiso 1 1 calc R U
H14C H 0.3095 0.1140 0.6759 0.091 Uiso 1 1 calc R U
C15 C 0.6454(4) 0.02920(15) 0.83939(18) 0.0428(8) Uani 1 1 d . .
C16 C 0.6003(5) 0.00681(17) 0.9025(2) 0.0648(11) Uani 1 1 d . .
H16 H 0.5505 0.0330 0.9308 0.078 Uiso 1 1 calc R U
C17 C 0.6275(5) -0.05331(19) 0.9244(2) 0.0763(13) Uani 1 1 d . .
H17 H 0.5984 -0.0669 0.9676 0.092 Uiso 1 1 calc R U
C18 C 0.6971(5) -0.09306(19) 0.8829(3) 0.0737(13) Uani 1 1 d . .
H18 H 0.7137 -0.1338 0.8972 0.088 Uiso 1 1 calc R U
C19 C 0.7421(5) -0.07255(18) 0.8205(3) 0.0699(12) Uani 1 1 d . .
H19 H 0.7902 -0.0993 0.7921 0.084 Uiso 1 1 calc R U
C20 C 0.7164(4) -0.01221(16) 0.7992(2) 0.0536(10) Uani 1 1 d . .
H20 H 0.7480 0.0010 0.7564 0.064 Uiso 1 1 calc R U
C21 C 0.7889(4) 0.20179(16) 0.70308(19) 0.0470(9) Uani 1 1 d . .
C22 C 0.7027(5) 0.21017(19) 0.6333(2) 0.0616(11) Uani 1 1 d . .
H22 H 0.6249 0.2402 0.6248 0.074 Uiso 1 1 calc R U
C23 C 0.7323(5) 0.1743(2) 0.5773(2) 0.0739(13) Uani 1 1 d . .
H23 H 0.6735 0.1803 0.5307 0.089 Uiso 1 1 calc R U
C24 C 0.8461(6) 0.1296(2) 0.5872(2) 0.0678(12) Uani 1 1 d . .
C25 C 0.9326(5) 0.12184(18) 0.6573(2) 0.0609(11) Uani 1 1 d . .
H25 H 1.0099 0.0916 0.6655 0.073 Uiso 1 1 calc R U
C26 C 0.9065(4) 0.15794(17) 0.7150(2) 0.0542(10) Uani 1 1 d . .
H26 H 0.9673 0.1528 0.7613 0.065 Uiso 1 1 calc R U
C27 C 0.8777(7) 0.0892(2) 0.5251(3) 0.1039(18) Uani 1 1 d . .
H27A H 0.7877 0.0635 0.5088 0.156 Uiso 1 1 calc R U
H27B H 0.9683 0.0639 0.5419 0.156 Uiso 1 1 calc R U
H27C H 0.8972 0.1144 0.4853 0.156 Uiso 1 1 calc R U
C28 C 0.7675(4) 0.20076(17) 1.10939(19) 0.0508(9) Uani 1 1 d . .
C29 C 0.6614(5) 0.22464(19) 1.1495(2) 0.0637(11) Uani 1 1 d . .
H29 H 0.6083 0.2610 1.1351 0.076 Uiso 1 1 calc R U
C30 C 0.6353(5) 0.1942(2) 1.2107(2) 0.0704(12) Uani 1 1 d . .
H30 H 0.5636 0.2105 1.2376 0.085 Uiso 1 1 calc R U
C31 C 0.7108(5) 0.1407(2) 1.2337(2) 0.0613(11) Uani 1 1 d . .
C32 C 0.8223(5) 0.11876(18) 1.1946(2) 0.0609(11) Uani 1 1 d . .
H32 H 0.8798 0.0838 1.2109 0.073 Uiso 1 1 calc R U
C33 C 0.8492(4) 0.14767(18) 1.1323(2) 0.0556(10) Uani 1 1 d . .
H33 H 0.9217 0.1317 1.1057 0.067 Uiso 1 1 calc R U
C34 C 0.6748(6) 0.1066(2) 1.2999(2) 0.0879(15) Uani 1 1 d . .
H34A H 0.6392 0.1351 1.3329 0.132 Uiso 1 1 calc R U
H34B H 0.7684 0.0863 1.3244 0.132 Uiso 1 1 calc R U
H34C H 0.5939 0.0766 1.2844 0.132 Uiso 1 1 calc R U
C35 C 0.2914(7) 0.1028(2) 0.3985(3) 0.119(2) Uani 1 1 d . .
H35A H 0.3247 0.1242 0.3580 0.143 Uiso 1 1 calc R U
H35B H 0.2869 0.1326 0.4369 0.143 Uiso 1 1 calc R U

loop_
_atom_site_aniso_label
_atom_site_aniso_U_11
_atom_site_aniso_U_22
_atom_site_aniso_U_33
_atom_site_aniso_U_23
_atom_site_aniso_U_13
_atom_site_aniso_U_12
S1 0.0519(6) 0.0422(5) 0.0589(6) 0.0045(5) 0.0164(5) -0.0037(4)
S2 0.0558(6) 0.0562(6) 0.0501(6) -0.0093(5) 0.0077(5) -0.0068(5)
Cl1 0.1201(15) 0.213(2) 0.237(2) 0.121(2) 0.0198(15) 0.0315(15)
Cl2 0.1084(13) 0.1769(17) 0.1190(13) 0.0214(12) 0.0325(10) 0.0142(11)
N1 0.0425(17) 0.0442(17) 0.0541(18) -0.0002(15) 0.0127(15) 0.0060(14)
N2 0.0378(16) 0.0373(15) 0.0460(16) 0.0037(13) 0.0063(13) 0.0007(12)
N3 0.0496(18) 0.0472(17) 0.0486(18) -0.0107(14) 0.0034(14) 0.0045(14)
O1 0.0756(19) 0.0419(15) 0.095(2) 0.0211(14) 0.0273(17) 0.0095(13)
O2 0.0544(16) 0.0588(16) 0.0650(16) -0.0095(13) 0.0119(14) -0.0196(13)
O3 0.0456(16) 0.0877(19) 0.0600(16) -0.0092(15) 0.0143(13) -0.0057(14)
O4 0.099(2) 0.0480(16) 0.0707(18) -0.0120(14) 0.0098(16) -0.0119(15)
C1 0.0344(19) 0.056(2) 0.046(2) 0.0069(18) 0.0043(16) 0.0084(17)
C2 0.041(2) 0.072(3) 0.054(2) 0.004(2) 0.0103(18) 0.009(2)
C3 0.040(2) 0.086(3) 0.066(3) 0.017(2) 0.016(2) 0.004(2)
C4 0.055(3) 0.069(3) 0.092(3) 0.006(3) 0.025(2) -0.010(2)
C5 0.054(3) 0.056(2) 0.080(3) -0.006(2) 0.020(2) -0.006(2)
C6 0.039(2) 0.048(2) 0.048(2) -0.0006(18) 0.0090(17) 0.0002(16)
C7 0.042(2) 0.043(2) 0.046(2) -0.0024(16) 0.0111(17) -0.0022(16)
C8 0.044(2) 0.0392(19) 0.044(2) -0.0021(16) 0.0154(16) 0.0009(15)
C9 0.0356(19) 0.0400(19) 0.047(2) 0.0020(16) 0.0116(16) 0.0059(15)
C10 0.044(2) 0.047(2) 0.0396(19) 0.0055(16) 0.0056(16) 0.0027(16)
C11 0.052(2) 0.049(2) 0.070(3) -0.002(2) 0.012(2) 0.0149(18)
C12 0.058(2) 0.056(2) 0.059(2) -0.015(2) 0.011(2) 0.0144(19)
C13 0.043(2) 0.0391(19) 0.043(2) -0.0014(16) 0.0054(16) 0.0028(15)
C14 0.060(3) 0.071(3) 0.050(2) -0.011(2) 0.006(2) -0.009(2)
C15 0.039(2) 0.042(2) 0.048(2) -0.0024(17) 0.0077(17) -0.0007(15)
C16 0.086(3) 0.047(2) 0.068(3) 0.005(2) 0.032(2) 0.015(2)
C17 0.104(4) 0.055(3) 0.077(3) 0.016(2) 0.033(3) 0.007(3)
C18 0.086(3) 0.040(2) 0.092(4) 0.008(2) 0.008(3) 0.010(2)
C19 0.081(3) 0.049(3) 0.080(3) -0.010(2) 0.015(3) 0.016(2)
C20 0.056(2) 0.050(2) 0.057(2) -0.0042(19) 0.0160(19) 0.0048(18)
C21 0.044(2) 0.050(2) 0.048(2) 0.0084(18) 0.0106(18) -0.0044(17)
C22 0.059(3) 0.071(3) 0.055(3) 0.012(2) 0.009(2) 0.004(2)
C23 0.076(3) 0.094(4) 0.049(3) 0.009(3) 0.002(2) -0.013(3)
C24 0.078(3) 0.074(3) 0.056(3) -0.002(2) 0.026(2) -0.019(2)
C25 0.061(3) 0.060(3) 0.066(3) 0.001(2) 0.023(2) 0.003(2)
C26 0.050(2) 0.063(2) 0.049(2) 0.008(2) 0.0093(18) -0.0016(19)
C27 0.144(5) 0.104(4) 0.075(3) -0.025(3) 0.047(3) -0.018(4)
C28 0.045(2) 0.057(2) 0.048(2) -0.0122(19) 0.0046(18) -0.0021(18)
C29 0.062(3) 0.074(3) 0.055(2) -0.006(2) 0.013(2) 0.015(2)
C30 0.066(3) 0.088(3) 0.061(3) -0.007(3) 0.022(2) 0.007(2)
C31 0.055(3) 0.076(3) 0.053(2) -0.008(2) 0.010(2) -0.018(2)
C32 0.063(3) 0.059(2) 0.059(3) -0.002(2) 0.007(2) -0.002(2)
C33 0.046(2) 0.065(3) 0.055(2) -0.010(2) 0.0094(19) 0.004(2)
C34 0.093(4) 0.104(4) 0.068(3) 0.008(3) 0.019(3) -0.024(3)
C35 0.138(6) 0.084(4) 0.132(5) -0.002(4) 0.018(4) 0.006(4)

loop_
_atom_type_symbol
_atom_type_description
_atom_type_scat_dispersion_real
_atom_type_scat_dispersion_imag
_atom_type_scat_source
C C 0.0033 0.0016 'International Tables Vol C Tables 4.2.6.8 and 6.1.1.4'
H H 0.0000 0.0000 'International Tables Vol C Tables 4.2.6.8 and 6.1.1.4'
N N 0.0061 0.0033 'International Tables Vol C Tables 4.2.6.8 and 6.1.1.4'
O O 0.0106 0.0060 'International Tables Vol C Tables 4.2.6.8 and 6.1.1.4'
S S 0.1246 0.1234 'International Tables Vol C Tables 4.2.6.8 and 6.1.1.4'
Cl Cl 0.1484 0.1585 'International Tables Vol C Tables 4.2.6.8 and 6.1.1.4'

loop_
_geom_angle_atom_site_label_1
_geom_angle_atom_site_label_2
_geom_angle_atom_site_label_3
_geom_angle
O2 S1 O1 120.33(17)
O2 S1 N2 106.67(15)
O1 S1 N2 106.14(15)
O2 S1 C21 107.89(16)
O1 S1 C21 107.83(17)
N2 S1 C21 107.35(15)
O4 S2 O3 120.42(17)
O4 S2 N3 107.16(16)
O3 S2 N3 106.38(15)
O4 S2 C28 107.52(17)
O3 S2 C28 107.66(17)
N3 S2 C28 107.04(16)
C1 N1 C11 122.3(3)
C1 N1 C10 110.2(3)
C11 N1 C10 121.7(3)
C10 N2 C9 107.7(2)
C10 N2 S1 122.5(2)
C9 N2 S1 121.8(2)
C13 N3 C12 115.9(3)
C13 N3 S2 116.9(2)
C12 N3 S2 118.6(2)
C6 C1 N1 111.4(3)
C6 C1 C2 120.5(3)
N1 C1 C2 128.1(3)
C3 C2 C1 118.4(4)
C3 C2 H2 120.8
C1 C2 H2 120.8
C4 C3 C2 121.9(4)
C4 C3 H3 119.1
C2 C3 H3 119.1
C3 C4 C5 119.4(4)
C3 C4 H4 120.3
C5 C4 H4 120.3
C6 C5 C4 119.6(4)
C6 C5 H5 120.2
C4 C5 H5 120.2
C5 C6 C1 120.1(3)
C5 C6 C7 129.9(3)
C1 C6 C7 110.0(3)
C6 C7 C14 112.3(3)
C6 C7 C10 102.2(3)
C14 C7 C10 113.1(3)
C6 C7 C8 115.6(3)
C14 C7 C8 110.6(3)
C10 C7 C8 102.4(3)
C15 C8 C9 119.3(3)
C15 C8 C7 119.0(3)
C9 C8 C7 105.0(2)
C15 C8 H8 103.8
C9 C8 H8 103.8
C7 C8 H8 103.8
N2 C9 C8 101.3(3)
N2 C9 C13 109.6(2)
C8 C9 C13 116.8(3)
N2 C9 H9 109.6
C8 C9 H9 109.6
C13 C9 H9 109.6
N1 C10 N2 110.7(3)
N1 C10 C7 105.8(3)
N2 C10 C7 106.8(3)
N1 C10 H10 111.1
N2 C10 H10 111.1
C7 C10 H10 111.1
N1 C11 C12 116.0(3)
N1 C11 H11A 108.3
C12 C11 H11A 108.3
N1 C11 H11B 108.3
C12 C11 H11B 108.3
H11A C11 H11B 107.4
N3 C12 C11 114.1(3)
N3 C12 H12A 108.7
C11 C12 H12A 108.7
N3 C12 H12B 108.7
C11 C12 H12B 108.7
H12A C12 H12B 107.6
N3 C13 C9 111.8(3)
N3 C13 H13A 109.2
C9 C13 H13A 109.2
N3 C13 H13B 109.2
C9 C13 H13B 109.2
H13A C13 H13B 107.9
C7 C14 H14A 109.5
C7 C14 H14B 109.5
H14A C14 H14B 109.5
C7 C14 H14C 109.5
H14A C14 H14C 109.5
H14B C14 H14C 109.5
C20 C15 C16 116.4(3)
C20 C15 C8 118.2(3)
C16 C15 C8 125.4(3)
C17 C16 C15 121.6(4)
C17 C16 H16 119.2
C15 C16 H16 119.2
C18 C17 C16 120.3(4)
C18 C17 H17 119.8
C16 C17 H17 119.8
C19 C18 C17 119.5(4)
C19 C18 H18 120.3
C17 C18 H18 120.3
C18 C19 C20 120.1(4)
C18 C19 H19 119.9
C20 C19 H19 119.9
C19 C20 C15 122.1(4)
C19 C20 H20 118.9
C15 C20 H20 118.9
C26 C21 C22 119.8(4)
C26 C21 S1 120.2(3)
C22 C21 S1 119.9(3)
C23 C22 C21 119.8(4)
C23 C22 H22 120.1
C21 C22 H22 120.1
C22 C23 C24 122.2(4)
C22 C23 H23 118.9
C24 C23 H23 118.9
C23 C24 C25 117.6(4)
C23 C24 C27 122.2(4)
C25 C24 C27 120.2(4)
C26 C25 C24 121.6(4)
C26 C25 H25 119.2
C24 C25 H25 119.2
C25 C26 C21 119.1(4)
C25 C26 H26 120.4
C21 C26 H26 120.4
C24 C27 H27A 109.5
C24 C27 H27B 109.5
H27A C27 H27B 109.5
C24 C27 H27C 109.5
H27A C27 H27C 109.5
H27B C27 H27C 109.5
C29 C28 C33 120.0(4)
C29 C28 S2 120.1(3)
C33 C28 S2 119.8(3)
C30 C29 C28 119.2(4)
C30 C29 H29 120.4
C28 C29 H29 120.4
C31 C30 C29 122.2(4)
C31 C30 H30 118.9
C29 C30 H30 118.9
C30 C31 C32 117.8(4)
C30 C31 C34 121.2(4)
C32 C31 C34 121.0(4)
C33 C32 C31 121.3(4)
C33 C32 H32 119.3
C31 C32 H32 119.3
C32 C33 C28 119.3(3)
C32 C33 H33 120.3
C28 C33 H33 120.3
C31 C34 H34A 109.5
C31 C34 H34B 109.5
H34A C34 H34B 109.5
C31 C34 H34C 109.5
H34A C34 H34C 109.5
H34B C34 H34C 109.5
Cl1 C35 Cl2 113.5(3)
Cl1 C35 H35A 108.9
Cl2 C35 H35A 108.9
Cl1 C35 H35B 108.9
Cl2 C35 H35B 108.9
H35A C35 H35B 107.7

loop_
_geom_bond_atom_site_label_1
_geom_bond_atom_site_label_2
_geom_bond_distance
S1 O2 1.422(3)
S1 O1 1.429(3)
S1 N2 1.620(3)
S1 C21 1.758(4)
S2 O4 1.421(3)
S2 O3 1.428(3)
S2 N3 1.624(3)
S2 C28 1.759(4)
Cl1 C35 1.674(6)
Cl2 C35 1.705(6)
N1 C1 1.383(4)
N1 C11 1.448(4)
N1 C10 1.457(4)
N2 C10 1.464(4)
N2 C9 1.465(4)
N3 C13 1.468(4)
N3 C12 1.471(4)
C1 C6 1.382(4)
C1 C2 1.388(5)
C2 C3 1.370(5)
C2 H2 0.9300
C3 C4 1.367(5)
C3 H3 0.9300
C4 C5 1.393(5)
C4 H4 0.9300
C5 C6 1.372(5)
C5 H5 0.9300
C6 C7 1.509(4)
C7 C14 1.530(5)
C7 C10 1.562(4)
C7 C8 1.571(5)
C8 C15 1.507(4)
C8 C9 1.541(4)
C8 H8 0.9800
C9 C13 1.546(4)
C9 H9 0.9800
C10 H10 0.9800
C11 C12 1.529(5)
C11 H11A 0.9700
C11 H11B 0.9700
C12 H12A 0.9700
C12 H12B 0.9700
C13 H13A 0.9700
C13 H13B 0.9700
C14 H14A 0.9600
C14 H14B 0.9600
C14 H14C 0.9600
C15 C20 1.381(4)
C15 C16 1.387(5)
C16 C17 1.378(5)
C16 H16 0.9300
C17 C18 1.366(5)
C17 H17 0.9300
C18 C19 1.360(5)
C18 H18 0.9300
C19 C20 1.378(5)
C19 H19 0.9300
C20 H20 0.9300
C21 C26 1.381(5)
C21 C22 1.384(5)
C22 C23 1.360(6)
C22 H22 0.9300
C23 C24 1.371(6)
C23 H23 0.9300
C24 C25 1.389(6)
C24 C27 1.512(6)
C25 C26 1.378(5)
C25 H25 0.9300
C26 H26 0.9300
C27 H27A 0.9600
C27 H27B 0.9600
C27 H27C 0.9600
C28 C29 1.380(5)
C28 C33 1.380(5)
C29 C30 1.368(5)
C29 H29 0.9300
C30 C31 1.365(6)
C30 H30 0.9300
C31 C32 1.388(5)
C31 C34 1.514(5)
C32 C33 1.372(5)
C32 H32 0.9300
C33 H33 0.9300
C34 H34A 0.9600
C34 H34B 0.9600
C34 H34C 0.9600
C35 H35A 0.9700
C35 H35B 0.9700

loop_
_geom_torsion_atom_site_label_1
_geom_torsion_atom_site_label_2
_geom_torsion_atom_site_label_3
_geom_torsion_atom_site_label_4
_geom_torsion
O2 S1 N2 C10 170.7(2)
O1 S1 N2 C10 41.3(3)
C21 S1 N2 C10 -73.8(3)
O2 S1 N2 C9 -44.3(3)
O1 S1 N2 C9 -173.7(2)
C21 S1 N2 C9 71.2(3)
O4 S2 N3 C13 172.2(2)
O3 S2 N3 C13 42.2(3)
C28 S2 N3 C13 -72.7(3)
O4 S2 N3 C12 -41.1(3)
O3 S2 N3 C12 -171.1(3)
C28 S2 N3 C12 74.0(3)
C11 N1 C1 C6 -152.9(3)
C10 N1 C1 C6 0.6(4)
C11 N1 C1 C2 28.0(5)
C10 N1 C1 C2 -178.5(3)
C6 C1 C2 C3 -1.1(5)
N1 C1 C2 C3 177.9(3)
C1 C2 C3 C4 -1.2(6)
C2 C3 C4 C5 2.3(6)
C3 C4 C5 C6 -1.1(6)
C4 C5 C6 C1 -1.1(6)
C4 C5 C6 C7 178.1(4)
N1 C1 C6 C5 -176.9(3)
C2 C1 C6 C5 2.3(5)
N1 C1 C6 C7 3.7(4)
C2 C1 C6 C7 -177.1(3)
C5 C6 C7 C14 53.2(5)
C1 C6 C7 C14 -127.5(3)
C5 C6 C7 C10 174.7(4)
C1 C6 C7 C10 -6.0(4)
C5 C6 C7 C8 -75.1(5)
C1 C6 C7 C8 104.3(3)
C6 C7 C8 C15 46.9(4)
C14 C7 C8 C15 -82.1(4)
C10 C7 C8 C15 157.1(3)
C6 C7 C8 C9 -89.8(3)
C14 C7 C8 C9 141.2(3)
C10 C7 C8 C9 20.4(3)
C10 N2 C9 C8 41.2(3)
S1 N2 C9 C8 -108.2(3)
C10 N2 C9 C13 -82.8(3)
S1 N2 C9 C13 127.7(2)
C15 C8 C9 N2 -173.9(3)
C7 C8 C9 N2 -37.4(3)
C15 C8 C9 C13 -54.8(4)
C7 C8 C9 C13 81.6(3)
C1 N1 C10 N2 -119.7(3)
C11 N1 C10 N2 34.0(4)
C1 N1 C10 C7 -4.4(4)
C11 N1 C10 C7 149.2(3)
C9 N2 C10 N1 85.8(3)
S1 N2 C10 N1 -125.0(2)
C9 N2 C10 C7 -28.8(3)
S1 N2 C10 C7 120.4(2)
C6 C7 C10 N1 6.1(3)
C14 C7 C10 N1 127.0(3)
C8 C7 C10 N1 -113.9(3)
C6 C7 C10 N2 124.0(3)
C14 C7 C10 N2 -115.1(3)
C8 C7 C10 N2 4.0(3)
C1 N1 C11 C12 56.5(4)
C10 N1 C11 C12 -93.9(4)
C13 N3 C12 C11 -72.3(4)
S2 N3 C12 C11 140.7(3)
N1 C11 C12 N3 60.9(4)
C12 N3 C13 C9 106.6(3)
S2 N3 C13 C9 -105.8(3)
N2 C9 C13 N3 -34.4(4)
C8 C9 C13 N3 -148.9(3)
C9 C8 C15 C20 -122.4(3)
C7 C8 C15 C20 107.1(4)
C9 C8 C15 C16 57.7(5)
C7 C8 C15 C16 -72.8(5)
C20 C15 C16 C17 1.0(6)
C8 C15 C16 C17 -179.0(4)
C15 C16 C17 C18 -1.5(7)
C16 C17 C18 C19 1.2(7)
C17 C18 C19 C20 -0.4(7)
C18 C19 C20 C15 0.0(6)
C16 C15 C20 C19 -0.3(6)
C8 C15 C20 C19 179.8(4)
O2 S1 C21 C26 35.3(3)
O1 S1 C21 C26 166.7(3)
N2 S1 C21 C26 -79.3(3)
O2 S1 C21 C22 -148.0(3)
O1 S1 C21 C22 -16.6(3)
N2 S1 C21 C22 97.4(3)
C26 C21 C22 C23 1.3(6)
S1 C21 C22 C23 -175.4(3)
C21 C22 C23 C24 -0.1(6)
C22 C23 C24 C25 -0.3(6)
C22 C23 C24 C27 179.2(4)
C23 C24 C25 C26 -0.5(6)
C27 C24 C25 C26 180.0(4)
C24 C25 C26 C21 1.6(6)
C22 C21 C26 C25 -2.0(5)
S1 C21 C26 C25 174.6(3)
O4 S2 C28 C29 35.4(4)
O3 S2 C28 C29 166.5(3)
N3 S2 C28 C29 -79.5(3)
O4 S2 C28 C33 -146.8(3)
O3 S2 C28 C33 -15.7(3)
N3 S2 C28 C33 98.3(3)
C33 C28 C29 C30 -1.8(6)
S2 C28 C29 C30 176.0(3)
C28 C29 C30 C31 0.0(6)
C29 C30 C31 C32 2.7(6)
C29 C30 C31 C34 -177.5(4)
C30 C31 C32 C33 -3.8(6)
C34 C31 C32 C33 176.4(4)
C31 C32 C33 C28 2.1(6)
C29 C28 C33 C32 0.8(6)
S2 C28 C33 C32 -177.0(3)
